data_4308602
loop_
_publ_author_name
'Federica Bonadio'
'Maria-Cristina Senna'
'J\"urgen Ensling'
'Andreas Sieber'
'Antonia Neels'
'Helen Stoeckli-Evans'
'Silvio Decurtins'

_publ_section_title
;
Cyano-Bridged Structures Based on [MnII(N3O2-Macrocycle)]2+: A Synthetic,
Structural, and Magnetic Study
;
_journal_name_full 'Inorganic Chemistry'
_journal_page_first 969
_journal_page_last 978
_journal_paper_doi 10.1021/ic049209u
_journal_volume 44
_journal_year 2005
_chemical_formula_sum 'C19 H21 Mn N7 Ni O2'
_chemical_formula_weight 493.08
_chemical_name_systematic
; 
 ? 
;
_space_group_IT_number 15
_symmetry_cell_setting monoclinic
_symmetry_space_group_name_Hall '-C 2yc'
_symmetry_space_group_name_H-M 'C 1 2/c 1'
_atom_sites_solution_hydrogens geom
_atom_sites_solution_primary direct
_atom_sites_solution_secondary difmap
_audit_creation_method SHELXL-97
_cell_angle_alpha 90.00
_cell_angle_beta 90.408(11)
_cell_angle_gamma 90.00
_cell_formula_units_Z 4
_cell_length_a 17.7973(17)
_cell_length_b 12.0677(12)
_cell_length_c 9.6736(9)
_cell_measurement_reflns_used 4403
_cell_measurement_temperature 153(2)
_cell_measurement_theta_max 25.25
_cell_measurement_theta_min 2.05
_cell_volume 2077.6(3)
_computing_cell_refinement 'CELL (Stoe IPDS Software, 2000)'
_computing_data_collection 'EXPOSE (Stoe IPDS Software, 2000)'
_computing_data_reduction 'INTEGRATE (Stoe IPDS Software, 2000)'
_computing_molecular_graphics 'PLATON99 (Spek, 2000)'
_computing_publication_material 'SHELXL-97 (Sheldrick, 1997)'
_computing_structure_refinement 'SHELXL-97 (Sheldrick, 1997)'
_computing_structure_solution 'SHELXS-97 (Sheldrick, 1990)'
_diffrn_ambient_temperature 153(2)
_diffrn_detector_area_resol_mean 0.81\%A
_diffrn_measured_fraction_theta_full 0.968
_diffrn_measured_fraction_theta_max 0.968
_diffrn_measurement_device_type 'STOE IPDS'
_diffrn_measurement_method 'phi oscillation'
_diffrn_radiation_monochromator graphite
_diffrn_radiation_source 'fine-focus sealed tube'
_diffrn_radiation_type MoK\a
_diffrn_radiation_wavelength 0.71073
_diffrn_reflns_av_R_equivalents 0.1075
_diffrn_reflns_av_sigmaI/netI 0.0939
_diffrn_reflns_limit_h_max 21
_diffrn_reflns_limit_h_min -21
_diffrn_reflns_limit_k_max 14
_diffrn_reflns_limit_k_min -14
_diffrn_reflns_limit_l_max 11
_diffrn_reflns_limit_l_min -11
_diffrn_reflns_number 6936
_diffrn_reflns_theta_full 25.82
_diffrn_reflns_theta_max 25.82
_diffrn_reflns_theta_min 2.04
_diffrn_standards_decay_% 0
_diffrn_standards_interval_count 0
_diffrn_standards_interval_time 0
_diffrn_standards_number 0
_exptl_absorpt_coefficient_mu 1.545
_exptl_absorpt_correction_T_max 0
_exptl_absorpt_correction_T_min 0
_exptl_absorpt_correction_type none
_exptl_crystal_colour yellow-brown
_exptl_crystal_density_diffrn 1.576
_exptl_crystal_density_meas ?
_exptl_crystal_density_method 'not measured'
_exptl_crystal_description block
_exptl_crystal_F_000 1012
_exptl_crystal_size_max 0.27
_exptl_crystal_size_mid 0.20
_exptl_crystal_size_min 0.20
_refine_diff_density_max 0.529
_refine_diff_density_min -0.415
_refine_diff_density_rms 0.085
_refine_ls_extinction_method none
_refine_ls_goodness_of_fit_ref 0.857
_refine_ls_hydrogen_treatment mixed
_refine_ls_matrix_type full
_refine_ls_number_parameters 140
_refine_ls_number_reflns 1935
_refine_ls_number_restraints 0
_refine_ls_restrained_S_all 0.857
_refine_ls_R_factor_all 0.0528
_refine_ls_R_factor_gt 0.0362
_refine_ls_shift/su_max 0.000
_refine_ls_shift/su_mean 0.000
_refine_ls_structure_factor_coef Fsqd
_refine_ls_weighting_details 'calc w=1/[\s^2^(Fo^2^)+(0.0357P)^2^+0.0000P] where P=(Fo^2^+2Fc^2^)/3'
_refine_ls_weighting_scheme calc
_refine_ls_wR_factor_gt 0.0799
_refine_ls_wR_factor_ref 0.0833
_reflns_number_gt 1359
_reflns_number_total 1935
_reflns_threshold_expression >2sigma(I)
_cod_data_source_file ic049209usi20040617_113640_2.cif
_cod_data_source_block compound_2
_cod_depositor_comments
;
The following automatic conversions were performed:

'_exptl_crystal_density_meas' value 'none' was changed to '?' - the
value is perceived as not measured.

Automatic conversion script
Id: cif_fix_values 3008 2015-01-20 13:52:24Z robertas 
;
_cod_database_code 4308602

loop_
_symmetry_equiv_pos_as_xyz
'x, y, z'
'-x, y, -z+1/2'
'x+1/2, y+1/2, z'
'-x+1/2, y+1/2, -z+1/2'
'-x, -y, -z'
'x, -y, z-1/2'
'-x+1/2, -y+1/2, -z'
'x+1/2, -y+1/2, z-1/2'

loop_
_atom_site_label
_atom_site_type_symbol
_atom_site_fract_x
_atom_site_fract_y
_atom_site_fract_z
_atom_site_U_iso_or_equiv
_atom_site_adp_type
_atom_site_occupancy
_atom_site_symmetry_multiplicity
_atom_site_calc_flag
_atom_site_refinement_flags
_atom_site_disorder_assembly
_atom_site_disorder_group
C1 C 1.0000 0.6390(4) 0.7500 0.0515(16) Uani 1 2 d S . .
H1A H 1.0000 0.7177 0.7500 0.062 Uiso 1 2 calc SR . .
C2 C 0.9505(2) 0.5831(3) 0.6656(4) 0.0435(10) Uani 1 1 d . . .
H2A H 0.9166 0.6220 0.6068 0.052 Uiso 1 1 calc R . .
C3 C 0.95169(17) 0.4675(2) 0.6688(4) 0.0285(8) Uani 1 1 d . . .
C4 C 0.90156(17) 0.3944(2) 0.5823(4) 0.0302(8) Uani 1 1 d . . .
C5 C 0.8458(2) 0.4472(3) 0.4859(4) 0.0438(10) Uani 1 1 d . . .
H5A H 0.8695 0.5094 0.4380 0.066 Uiso 1 1 calc R . .
H5B H 0.8027 0.4742 0.5387 0.066 Uiso 1 1 calc R . .
H5C H 0.8286 0.3924 0.4178 0.066 Uiso 1 1 calc R . .
C6 C 0.86986(17) 0.2056(3) 0.5255(4) 0.0343(8) Uani 1 1 d . . .
H6A H 0.8919 0.1952 0.4327 0.041 Uiso 1 1 calc R . .
H6B H 0.8171 0.2298 0.5132 0.041 Uiso 1 1 calc R . .
C7 C 0.87176(17) 0.0976(2) 0.6028(4) 0.0340(9) Uani 1 1 d . . .
H7A H 0.8392 0.1017 0.6852 0.041 Uiso 1 1 calc R . .
H7B H 0.8536 0.0366 0.5428 0.041 Uiso 1 1 calc R . .
C8 C 0.95985(18) -0.0198(2) 0.7247(5) 0.0375(9) Uani 1 1 d . . .
H8A H 0.9499 -0.0865 0.6679 0.045 Uiso 1 1 calc R . .
H8B H 0.9251 -0.0202 0.8041 0.045 Uiso 1 1 calc R . .
C9 C 0.84877(16) 0.2268(2) 0.9465(4) 0.0234(7) Uani 1 1 d . . .
C10 C 0.76633(17) 0.1719(2) 1.1642(4) 0.0276(8) Uani 1 1 d . . .
N1 N 1.0000 0.4132(3) 0.7500 0.0251(9) Uani 1 2 d S . .
N2 N 0.91177(13) 0.29029(19) 0.6000(3) 0.0247(6) Uani 1 1 d . . .
N3 N 0.90957(13) 0.21525(19) 0.9071(3) 0.0249(6) Uani 1 1 d . . .
N4 N 0.77408(15) 0.1219(2) 1.2652(4) 0.0418(8) Uani 1 1 d . . .
O1 O 0.94905(11) 0.07815(15) 0.6440(3) 0.0286(6) Uani 1 1 d . . .
Ni1 Ni 0.7500 0.2500 1.0000 0.02150(18) Uani 1 2 d S . .
Mn1 Mn 1.0000 0.22894(4) 0.7500 0.01856(19) Uani 1 2 d S . .

loop_
_atom_site_aniso_label
_atom_site_aniso_U_11
_atom_site_aniso_U_22
_atom_site_aniso_U_33
_atom_site_aniso_U_23
_atom_site_aniso_U_13
_atom_site_aniso_U_12
C1 0.075(4) 0.020(2) 0.060(5) 0.000 0.029(4) 0.000
C2 0.058(2) 0.0252(17) 0.047(3) 0.0111(16) 0.019(2) 0.0128(15)
C3 0.0312(17) 0.0251(15) 0.030(2) 0.0075(13) 0.0174(16) 0.0106(12)
C4 0.0232(16) 0.0354(17) 0.032(2) 0.0097(15) 0.0084(16) 0.0082(13)
C5 0.038(2) 0.055(2) 0.038(3) 0.0185(18) 0.0083(19) 0.0162(16)
C6 0.0242(16) 0.0450(18) 0.034(2) -0.0026(17) -0.0062(17) -0.0030(14)
C7 0.0213(16) 0.0379(17) 0.043(3) -0.0038(16) -0.0040(17) -0.0084(13)
C8 0.0353(18) 0.0178(14) 0.059(3) -0.0023(16) 0.0015(18) -0.0070(13)
C9 0.0217(15) 0.0223(14) 0.026(2) 0.0001(12) 0.0010(15) -0.0016(11)
C10 0.0206(16) 0.0333(17) 0.029(2) -0.0030(15) 0.0020(16) 0.0037(12)
N1 0.0249(19) 0.0202(17) 0.031(3) 0.000 0.0109(19) 0.000
N2 0.0173(12) 0.0283(13) 0.0285(18) 0.0034(11) 0.0037(12) 0.0029(10)
N3 0.0191(13) 0.0263(12) 0.0295(19) 0.0022(11) 0.0057(12) 0.0010(10)
N4 0.0336(17) 0.0512(18) 0.041(2) 0.0045(16) 0.0040(17) 0.0084(13)
O1 0.0203(11) 0.0227(10) 0.0427(17) -0.0047(10) -0.0006(11) -0.0038(8)
Ni1 0.0137(3) 0.0261(3) 0.0247(4) -0.0029(2) 0.0034(2) 0.00059(19)
Mn1 0.0122(3) 0.0176(3) 0.0259(4) 0.000 0.0034(3) 0.000

loop_
_atom_type_symbol
_atom_type_description
_atom_type_scat_dispersion_real
_atom_type_scat_dispersion_imag
_atom_type_scat_source
C C 0.0033 0.0016 'International Tables Vol C Tables 4.2.6.8 and 6.1.1.4'
H H 0.0000 0.0000 'International Tables Vol C Tables 4.2.6.8 and 6.1.1.4'
N N 0.0061 0.0033 'International Tables Vol C Tables 4.2.6.8 and 6.1.1.4'
O O 0.0106 0.0060 'International Tables Vol C Tables 4.2.6.8 and 6.1.1.4'
Ni Ni 0.3393 1.1124 'International Tables Vol C Tables 4.2.6.8 and 6.1.1.4'
Mn Mn 0.3368 0.7283 'International Tables Vol C Tables 4.2.6.8 and 6.1.1.4'

loop_
_geom_angle_atom_site_label_1
_geom_angle_atom_site_label_2
_geom_angle_atom_site_label_3
_geom_angle
_geom_angle_site_symmetry_1
_geom_angle_site_symmetry_3
_geom_angle_publ_flag
C2 C1 C2 121.2(4) . 2_756 ?
C1 C2 C3 117.9(4) . . ?
N1 C3 C2 121.0(3) . . ?
N1 C3 C4 114.6(2) . . ?
C2 C3 C4 124.4(3) . . ?
N2 C4 C5 126.3(3) . . ?
N2 C4 C3 114.7(3) . . ?
C5 C4 C3 119.0(3) . . ?
N2 C6 C7 110.7(3) . . ?
O1 C7 C6 107.2(2) . . ?
O1 C8 C8 107.5(2) . 2_756 ?
N3 C9 Ni1 176.6(3) . . ?
N4 C10 Ni1 177.7(3) . . ?
C3 N1 C3 121.0(4) 2_756 . ?
C3 N1 Mn1 119.48(18) 2_756 . ?
C3 N1 Mn1 119.48(18) . . ?
C4 N2 C6 123.5(3) . . ?
C4 N2 Mn1 120.4(2) . . ?
C6 N2 Mn1 116.14(19) . . ?
C9 N3 Mn1 153.7(2) . . ?
C8 O1 C7 114.1(2) . . ?
C8 O1 Mn1 111.31(19) . . ?
C7 O1 Mn1 111.66(17) . . ?
C9 Ni1 C9 180.0 7_657 . ?
C9 Ni1 C10 91.09(14) 7_657 7_657 ?
C9 Ni1 C10 88.91(14) . 7_657 ?
C9 Ni1 C10 88.91(14) 7_657 . ?
C9 Ni1 C10 91.09(14) . . ?
C10 Ni1 C10 180.000(1) 7_657 . ?
N1 Mn1 N3 94.26(6) . 2_756 ?
N1 Mn1 N3 94.26(6) . . ?
N3 Mn1 N3 171.49(12) 2_756 . ?
N1 Mn1 N2 70.84(6) . 2_756 ?
N3 Mn1 N2 87.73(10) 2_756 2_756 ?
N3 Mn1 N2 95.07(10) . 2_756 ?
N1 Mn1 N2 70.84(6) . . ?
N3 Mn1 N2 95.07(10) 2_756 . ?
N3 Mn1 N2 87.73(10) . . ?
N2 Mn1 N2 141.67(13) 2_756 . ?
N1 Mn1 O1 143.14(6) . . ?
N3 Mn1 O1 85.44(8) 2_756 . ?
N3 Mn1 O1 87.75(9) . . ?
N2 Mn1 O1 145.73(9) 2_756 . ?
N2 Mn1 O1 72.48(8) . . ?
N1 Mn1 O1 143.14(6) . 2_756 ?
N3 Mn1 O1 87.75(9) 2_756 2_756 ?
N3 Mn1 O1 85.44(8) . 2_756 ?
N2 Mn1 O1 72.48(8) 2_756 2_756 ?
N2 Mn1 O1 145.73(9) . 2_756 ?
O1 Mn1 O1 73.72(11) . 2_756 ?

loop_
_geom_bond_atom_site_label_1
_geom_bond_atom_site_label_2
_geom_bond_distance
_geom_bond_site_symmetry_2
_geom_bond_publ_flag
C1 C2 1.373(5) . ?
C1 C2 1.373(5) 2_756 ?
C2 C3 1.395(4) . ?
C3 N1 1.333(3) . ?
C3 C4 1.505(5) . ?
C4 N2 1.281(4) . ?
C4 C5 1.499(4) . ?
C6 N2 1.454(4) . ?
C6 C7 1.502(5) . ?
C7 O1 1.448(4) . ?
C8 O1 1.429(4) . ?
C8 C8 1.507(6) 2_756 ?
C9 N3 1.158(4) . ?
C9 Ni1 1.857(3) . ?
C10 N4 1.157(5) . ?
C10 Ni1 1.868(4) . ?
N1 C3 1.333(3) 2_756 ?
N1 Mn1 2.223(3) . ?
N2 Mn1 2.255(3) . ?
N3 Mn1 2.228(3) . ?
O1 Mn1 2.274(2) . ?
Ni1 C9 1.857(3) 7_657 ?
Ni1 C10 1.868(4) 7_657 ?
Mn1 N3 2.228(3) 2_756 ?
Mn1 N2 2.255(3) 2_756 ?
Mn1 O1 2.274(2) 2_756 ?

loop_
_geom_torsion_atom_site_label_1
_geom_torsion_atom_site_label_2
_geom_torsion_atom_site_label_3
_geom_torsion_atom_site_label_4
_geom_torsion
_geom_torsion_site_symmetry_1
_geom_torsion_site_symmetry_2
_geom_torsion_site_symmetry_3
_geom_torsion_site_symmetry_4
_geom_torsion_publ_flag
C2 C1 C2 C3 0.4(2) 2_756 . . . ?
C1 C2 C3 N1 -0.8(5) . . . . ?
C1 C2 C3 C4 -179.6(3) . . . . ?
N1 C3 C4 N2 0.7(4) . . . . ?
C2 C3 C4 N2 179.6(3) . . . . ?
N1 C3 C4 C5 -179.2(3) . . . . ?
C2 C3 C4 C5 -0.4(5) . . . . ?
N2 C6 C7 O1 -47.0(4) . . . . ?
C2 C3 N1 C3 0.4(2) . . . 2_756 ?
C4 C3 N1 C3 179.3(3) . . . 2_756 ?
C2 C3 N1 Mn1 -179.6(2) . . . . ?
C4 C3 N1 Mn1 -0.7(3) . . . . ?
C5 C4 N2 C6 0.7(6) . . . . ?
C3 C4 N2 C6 -179.2(3) . . . . ?
C5 C4 N2 Mn1 179.5(3) . . . . ?
C3 C4 N2 Mn1 -0.5(4) . . . . ?
C7 C6 N2 C4 -158.3(3) . . . . ?
C7 C6 N2 Mn1 22.9(3) . . . . ?
Ni1 C9 N3 Mn1 -7(5) . . . . ?
C8 C8 O1 C7 -172.3(3) 2_756 . . . ?
C8 C8 O1 Mn1 -44.9(4) 2_756 . . . ?
C6 C7 O1 C8 177.3(3) . . . . ?
C6 C7 O1 Mn1 50.0(3) . . . . ?
N3 C9 Ni1 C9 164(100) . . . 7_657 ?
N3 C9 Ni1 C10 0(4) . . . 7_657 ?
N3 C9 Ni1 C10 -180(100) . . . . ?
N4 C10 Ni1 C9 41(8) . . . 7_657 ?
N4 C10 Ni1 C9 -139(8) . . . . ?
N4 C10 Ni1 C10 -60(100) . . . 7_657 ?
C3 N1 Mn1 N3 -85.78(18) 2_756 . . 2_756 ?
C3 N1 Mn1 N3 94.22(18) . . . 2_756 ?
C3 N1 Mn1 N3 94.22(18) 2_756 . . . ?
C3 N1 Mn1 N3 -85.78(18) . . . . ?
C3 N1 Mn1 N2 0.32(17) 2_756 . . 2_756 ?
C3 N1 Mn1 N2 -179.68(17) . . . 2_756 ?
C3 N1 Mn1 N2 -179.68(17) 2_756 . . . ?
C3 N1 Mn1 N2 0.32(17) . . . . ?
C3 N1 Mn1 O1 -173.86(19) 2_756 . . . ?
C3 N1 Mn1 O1 6.14(19) . . . . ?
C3 N1 Mn1 O1 6.14(19) 2_756 . . 2_756 ?
C3 N1 Mn1 O1 -173.86(19) . . . 2_756 ?
C9 N3 Mn1 N1 65.0(5) . . . . ?
C9 N3 Mn1 N3 -115.0(5) . . . 2_756 ?
C9 N3 Mn1 N2 136.1(5) . . . 2_756 ?
C9 N3 Mn1 N2 -5.6(5) . . . . ?
C9 N3 Mn1 O1 -78.1(5) . . . . ?
C9 N3 Mn1 O1 -152.0(5) . . . 2_756 ?
C4 N2 Mn1 N1 0.1(2) . . . . ?
C6 N2 Mn1 N1 179.0(2) . . . . ?
C4 N2 Mn1 N3 -92.6(3) . . . 2_756 ?
C6 N2 Mn1 N3 86.2(2) . . . 2_756 ?
C4 N2 Mn1 N3 95.4(3) . . . . ?
C6 N2 Mn1 N3 -85.7(2) . . . . ?
C4 N2 Mn1 N2 0.1(2) . . . 2_756 ?
C6 N2 Mn1 N2 179.0(2) . . . 2_756 ?
C4 N2 Mn1 O1 -176.2(3) . . . . ?
C6 N2 Mn1 O1 2.6(2) . . . . ?
C4 N2 Mn1 O1 173.9(2) . . . 2_756 ?
C6 N2 Mn1 O1 -7.2(3) . . . 2_756 ?
C8 O1 Mn1 N1 -163.65(17) . . . . ?
C7 O1 Mn1 N1 -34.9(3) . . . . ?
C8 O1 Mn1 N3 105.3(2) . . . 2_756 ?
C7 O1 Mn1 N3 -125.9(2) . . . 2_756 ?
C8 O1 Mn1 N3 -69.6(2) . . . . ?
C7 O1 Mn1 N3 59.2(2) . . . . ?
C8 O1 Mn1 N2 26.2(3) . . . 2_756 ?
C7 O1 Mn1 N2 154.9(2) . . . 2_756 ?
C8 O1 Mn1 N2 -157.9(2) . . . . ?
C7 O1 Mn1 N2 -29.1(2) . . . . ?
C8 O1 Mn1 O1 16.35(17) . . . 2_756 ?
C7 O1 Mn1 O1 145.1(3) . . . 2_756 ?
